data_1542137
loop_
_publ_author_name
'Mansmann, M.'

_publ_section_title
;
 Die Kristallstruktur von Tribariumpentaoxometallaten(IV) und isotyper
 Verbindungen
;
_journal_name_full 'Zeitschrift fuer Anorganische und Allgemeine Chemie'
_journal_page_first 52
_journal_page_last 56
_journal_volume 339
_journal_year 1965
_chemical_formula_sum 'O5 Si Sr3'
_chemical_name_systematic 'Sr3 (Si O4) O'
_space_group_IT_number 130
_symmetry_space_group_name_Hall 'P 4ab 2n -1ab'
_symmetry_space_group_name_H-M 'P 4/n c c :1'
_cell_angle_alpha 90
_cell_angle_beta 90
_cell_angle_gamma 90
_cell_formula_units_Z 4
_cell_length_a 6.952
_cell_length_b 6.952
_cell_length_c 10.76
_cell_volume 520.034
_citation_journal_id_ASTM ZAACAB
_cod_data_source_file Mansmann_ZAACAB_1965_779.cif
_cod_data_source_block O5Si1Sr3
_cod_original_cell_volume 520.0341
_cod_original_sg_symbol_Hall '-P 4a 2ac (x-1/4,y+1/4,z)'
_cod_original_formula_sum 'O5 Si1 Sr3'
_cod_database_code 1542137

loop_
_symmetry_equiv_pos_as_xyz
x,y,z
-y+1/2,x+1/2,z
-x,-y,z
y+1/2,-x+1/2,z
x+1/2,-y+1/2,-z+1/2
y,x,-z+1/2
-x+1/2,y+1/2,-z+1/2
-y,-x,-z+1/2
-x+1/2,-y+1/2,-z
y,-x,-z
x+1/2,y+1/2,-z
-y,x,-z
-x,y,z-1/2
-y+1/2,-x+1/2,z-1/2
x,-y,z-1/2
y+1/2,x+1/2,z-1/2

loop_
_atom_site_label
_atom_site_type_symbol
_atom_site_fract_x
_atom_site_fract_y
_atom_site_fract_z
_atom_site_occupancy
_atom_site_U_iso_or_equiv
O1 O-2 0 0.5 0.25 1 0.0
Si1 Si+4 0 0 0.5 1 0.0
O2 O-2 0.169 0.092 0.588 1 0.0
Sr1 Sr+2 0 0.5 0.5 1 0.0
Sr2 Sr+2 0.181 0.181 0.25 1 0.0
